data_2205868
loop_
_publ_author_name
'S. Selvanayagam'
'D. Velmurugan'
'K. Ravikumar'
'J. Jayashankaran'
'R. Raghunathan'

_publ_section_title 4'-(4-Methoxyphenyl)-1-methylchroman-3-spiro-3'-pyrrolidine-2'-spiro-2''-indan-4,1'',3''-trione
_journal_issue 6
_journal_name_full 'Acta Crystallographica Section E'
_journal_page_first o1582
_journal_page_last o1584
_journal_paper_doi 10.1107/S1600536805013206
_journal_volume 61
_journal_year 2005
_chemical_formula_iupac 'C28 H23 N O4'
_chemical_formula_moiety 'C28 H23 N O4'
_chemical_formula_sum 'C28 H23 N O4'
_chemical_formula_weight 437.47
_chemical_name_systematic
;
4'-(4-Methoxyphenyl)-1-methylchroman-3-spiro-3'-pyrrolidine-2'-spiro-2''-
indan-4,1'',3''-trione
;
_space_group_IT_number 2
_symmetry_cell_setting triclinic
_symmetry_space_group_name_Hall '-P 1'
_symmetry_space_group_name_H-M 'P -1'
_atom_sites_solution_hydrogens geom
_atom_sites_solution_primary direct
_atom_sites_solution_secondary difmap
_audit_creation_method SHELXL-97
_cell_angle_alpha 80.0570(10)
_cell_angle_beta 84.7960(10)
_cell_angle_gamma 69.7540(10)
_cell_formula_units_Z 2
_cell_length_a 8.0652(6)
_cell_length_b 8.2977(6)
_cell_length_c 18.4090(13)
_cell_measurement_reflns_used 4856
_cell_measurement_temperature 273(2)
_cell_measurement_theta_max 23.76
_cell_measurement_theta_min 2.38
_cell_volume 1137.86(14)
_computing_cell_refinement 'SAINT (Bruker, 2001)'
_computing_data_collection 'SMART (Bruker, 2001)'
_computing_data_reduction SAINT
_computing_molecular_graphics
;
ORTEP-3 (Farrugia, 1997) and PLATON (Spek, 2003)
;
_computing_structure_refinement 'SHELXL97 (Sheldrick, 1997)'
_computing_structure_solution 'SHELXS97 (Sheldrick, 1997)'
_diffrn_ambient_temperature 273(2)
_diffrn_measured_fraction_theta_full 0.950
_diffrn_measured_fraction_theta_max 0.950
_diffrn_measurement_device 'Bruker SMART APEX'
_diffrn_measurement_device_type 'Bruker SMART APEX CCD area-detector'
_diffrn_measurement_method '\w scans'
_diffrn_radiation_monochromator graphite
_diffrn_radiation_source 'fine-focus sealed tube'
_diffrn_radiation_type MoK\a
_diffrn_radiation_wavelength 0.71073
_diffrn_reflns_av_R_equivalents 0.0170
_diffrn_reflns_av_sigmaI/netI 0.0196
_diffrn_reflns_limit_h_max 10
_diffrn_reflns_limit_h_min -10
_diffrn_reflns_limit_k_max 10
_diffrn_reflns_limit_k_min -10
_diffrn_reflns_limit_l_max 23
_diffrn_reflns_limit_l_min -23
_diffrn_reflns_number 13219
_diffrn_reflns_theta_full 28.02
_diffrn_reflns_theta_max 28.02
_diffrn_reflns_theta_min 1.12
_diffrn_standards_decay_% 0
_diffrn_standards_number 0
_exptl_absorpt_coefficient_mu 0.085
_exptl_absorpt_correction_type none
_exptl_crystal_colour colourless
_exptl_crystal_density_diffrn 1.277
_exptl_crystal_density_meas ?
_exptl_crystal_density_method 'not measured'
_exptl_crystal_description Block
_exptl_crystal_F_000 460
_exptl_crystal_size_max 0.24
_exptl_crystal_size_mid 0.22
_exptl_crystal_size_min 0.20
_refine_diff_density_max 0.345
_refine_diff_density_min -0.229
_refine_ls_extinction_method none
_refine_ls_goodness_of_fit_ref 1.037
_refine_ls_hydrogen_treatment constr
_refine_ls_matrix_type full
_refine_ls_number_parameters 300
_refine_ls_number_reflns 5232
_refine_ls_number_restraints 0
_refine_ls_restrained_S_all 1.037
_refine_ls_R_factor_all 0.0593
_refine_ls_R_factor_gt 0.0523
_refine_ls_shift/su_max 0.002
_refine_ls_shift/su_mean 0.000
_refine_ls_structure_factor_coef Fsqd
_refine_ls_weighting_details 'calc w=1/[\s^2^(Fo^2^)+(0.0959P)^2^+0.1809P] where P=(Fo^2^+2Fc^2^)/3'
_refine_ls_weighting_scheme calc
_refine_ls_wR_factor_gt 0.1461
_refine_ls_wR_factor_ref 0.1556
_reflns_number_gt 4501
_reflns_number_total 5232
_reflns_threshold_expression I>2\s(I)
_cod_data_source_file bt6653.cif
_cod_data_source_block I
_cod_depositor_comments
;
The following automatic conversions were performed:
'_symmetry_cell_setting' value 'Triclinic' changed to 'triclinic'
according to '/home/saulius/struct/CIF-dictionaries/cif_core.dic'
dictionary named 'cif_core.dic' version 2.4.1 from 2010-06-29.

Automatic conversion script
Id: cif_fix_enum 1527 2010-12-29 10:47:43Z saulius 

The following automatic conversions were performed:

'_symmetry_cell_setting' value 'Triclinic' changed to 'triclinic'
according to /home/saulius/struct/CIF-dictionaries/cif_core.dic
dictionary named 'cif_core.dic' version 2.4.1 from 2010-06-29.

Automatic conversion script
Id: cif_fix_values 1715 2011-07-08 13:25:40Z adriana 

The following automatic conversions were performed:

'_exptl_crystal_density_meas' value 'none' was changed to '?' - the
value is perceived as not measured.

Automatic conversion script
Id: cif_fix_values 3008 2015-01-20 13:52:24Z robertas 
;
_cod_database_code 2205868
_cod_database_fobs_code 2205868

loop_
_symmetry_equiv_pos_as_xyz
'x, y, z'
'-x, -y, -z'

loop_
_atom_site_label
_atom_site_fract_x
_atom_site_fract_y
_atom_site_fract_z
_atom_site_U_iso_or_equiv
_atom_site_adp_type
_atom_site_calc_flag
_atom_site_refinement_flags
_atom_site_occupancy
_atom_site_type_symbol
N1 1.23507(17) 0.46911(16) 0.24788(7) 0.0457(3) Uani d . 1 N
C2 1.07637(17) 0.42885(17) 0.27427(7) 0.0365(3) Uani d . 1 C
C3 1.09148(16) 0.26776(16) 0.23543(7) 0.0345(3) Uani d . 1 C
C4 1.25954(19) 0.24790(19) 0.18344(7) 0.0422(3) Uani d . 1 C
H4 1.3603 0.1668 0.2117 0.051 Uiso calc R 1 H
C5 1.2792(2) 0.4258(2) 0.17397(8) 0.0513(4) Uani d . 1 C
H5A 1.3991 0.4205 0.1588 0.062 Uiso calc R 1 H
H5B 1.1978 0.5086 0.1384 0.062 Uiso calc R 1 H
C6 1.2380(3) 0.6387(3) 0.25796(11) 0.0693(5) Uani d . 1 C
H6A 1.1544 0.7281 0.2262 0.104 Uiso calc R 1 H
H6B 1.3544 0.6443 0.2459 0.104 Uiso calc R 1 H
H6C 1.2071 0.6552 0.3084 0.104 Uiso calc R 1 H
C7 0.9008(2) 0.58228(18) 0.25839(8) 0.0439(3) Uani d . 1 C
C8 0.79607(19) 0.60341(17) 0.32818(8) 0.0421(3) Uani d . 1 C
C9 0.6261(2) 0.7156(2) 0.33990(10) 0.0543(4) Uani d . 1 C
H9 0.5622 0.7930 0.3012 0.065 Uiso calc R 1 H
C10 0.5555(2) 0.7079(2) 0.41098(11) 0.0613(5) Uani d . 1 C
H10 0.4410 0.7803 0.4202 0.074 Uiso calc R 1 H
C11 0.6510(2) 0.5952(2) 0.46885(10) 0.0576(4) Uani d . 1 C
H11 0.6002 0.5943 0.5163 0.069 Uiso calc R 1 H
C12 0.8208(2) 0.4836(2) 0.45757(8) 0.0467(3) Uani d . 1 C
H12 0.8848 0.4072 0.4965 0.056 Uiso calc R 1 H
C13 0.89207(17) 0.48996(17) 0.38612(7) 0.0385(3) Uani d . 1 C
C14 1.06957(17) 0.39057(17) 0.35951(7) 0.0369(3) Uani d . 1 C
O15 0.86312(18) 0.67243(16) 0.19926(6) 0.0660(4) Uani d . 1 O
O16 1.19253(14) 0.29894(14) 0.39685(5) 0.0510(3) Uani d . 1 O
C17 1.11364(17) 0.10474(16) 0.29319(7) 0.0369(3) Uani d . 1 C
C18 0.94669(17) 0.09657(17) 0.33143(7) 0.0379(3) Uani d . 1 C
C19 0.9486(2) -0.01497(19) 0.39781(9) 0.0474(3) Uani d . 1 C
H19 1.0560 -0.0902 0.4166 0.057 Uiso calc R 1 H
C20 0.7936(2) -0.0149(2) 0.43576(10) 0.0568(4) Uani d . 1 C
H20 0.7959 -0.0884 0.4802 0.068 Uiso calc R 1 H
C21 0.6338(2) 0.0964(2) 0.40690(10) 0.0552(4) Uani d . 1 C
H21 0.5289 0.0956 0.4323 0.066 Uiso calc R 1 H
C22 0.62691(19) 0.2076(2) 0.34177(9) 0.0490(4) Uani d . 1 C
H22 0.5188 0.2813 0.3231 0.059 Uiso calc R 1 H
C23 0.78417(18) 0.20815(17) 0.30419(7) 0.0388(3) Uani d . 1 C
O24 0.77069(13) 0.32361(14) 0.24047(5) 0.0454(3) Uani d . 1 O
C25 0.92687(18) 0.2917(2) 0.19388(7) 0.0419(3) Uani d . 1 C
H25A 0.9105 0.3884 0.1540 0.050 Uiso calc R 1 H
H25B 0.9449 0.1881 0.1722 0.050 Uiso calc R 1 H
O26 1.25406(14) -0.00632(14) 0.30721(6) 0.0524(3) Uani d . 1 O
C27 1.2571(2) 0.1724(2) 0.11444(8) 0.0465(3) Uani d . 1 C
C28 1.3255(3) -0.0046(2) 0.11648(10) 0.0604(4) Uani d . 1 C
H28 1.3772 -0.0748 0.1592 0.073 Uiso calc R 1 H
C29 1.3186(3) -0.0805(3) 0.05544(11) 0.0713(5) Uani d . 1 C
H29 1.3636 -0.2008 0.0585 0.086 Uiso calc R 1 H
C30 1.2466(3) 0.0191(3) -0.00904(10) 0.0654(5) Uani d . 1 C
C31 1.1831(3) 0.1962(3) -0.01183(10) 0.0703(5) Uani d . 1 C
H31 1.1357 0.2665 -0.0552 0.084 Uiso calc R 1 H
C32 1.1885(3) 0.2723(3) 0.04880(9) 0.0627(5) Uani d . 1 C
H32 1.1452 0.3927 0.0453 0.075 Uiso calc R 1 H
C33 1.2363(4) -0.0633(4) -0.07496(13) 0.0925(8) Uani d . 1 C
H33A 1.3038 -0.1850 -0.0663 0.139 Uiso calc R 1 H
H33B 1.2833 -0.0087 -0.1182 0.139 Uiso calc R 1 H
H33C 1.1152 -0.0484 -0.0822 0.139 Uiso calc R 1 H

loop_
_atom_site_aniso_label
_atom_site_aniso_U_11
_atom_site_aniso_U_22
_atom_site_aniso_U_33
_atom_site_aniso_U_12
_atom_site_aniso_U_13
_atom_site_aniso_U_23
N1 0.0519(7) 0.0500(7) 0.0436(6) -0.0271(6) 0.0020(5) -0.0099(5)
C2 0.0397(6) 0.0367(6) 0.0325(6) -0.0112(5) -0.0040(5) -0.0052(5)
C3 0.0358(6) 0.0378(6) 0.0307(6) -0.0125(5) -0.0012(5) -0.0071(5)
C4 0.0420(7) 0.0494(8) 0.0357(7) -0.0168(6) 0.0035(5) -0.0076(6)
C5 0.0593(9) 0.0593(9) 0.0431(8) -0.0316(8) 0.0070(7) -0.0082(7)
C6 0.0918(14) 0.0646(11) 0.0712(12) -0.0486(11) 0.0043(10) -0.0188(9)
C7 0.0505(8) 0.0371(7) 0.0401(7) -0.0084(6) -0.0107(6) -0.0040(5)
C8 0.0430(7) 0.0367(6) 0.0458(7) -0.0085(5) -0.0075(6) -0.0113(6)
C9 0.0449(8) 0.0471(8) 0.0664(10) -0.0030(6) -0.0116(7) -0.0175(7)
C10 0.0394(8) 0.0662(10) 0.0793(12) -0.0098(7) 0.0022(8) -0.0327(9)
C11 0.0504(9) 0.0734(11) 0.0594(10) -0.0279(8) 0.0130(7) -0.0305(8)
C12 0.0482(8) 0.0564(8) 0.0413(7) -0.0227(7) -0.0001(6) -0.0131(6)
C13 0.0388(7) 0.0404(7) 0.0386(7) -0.0130(5) -0.0041(5) -0.0117(5)
C14 0.0407(7) 0.0376(6) 0.0328(6) -0.0120(5) -0.0059(5) -0.0070(5)
O15 0.0825(9) 0.0532(7) 0.0456(6) -0.0052(6) -0.0165(6) 0.0068(5)
O16 0.0451(6) 0.0598(6) 0.0393(5) -0.0049(5) -0.0123(4) -0.0059(5)
C17 0.0377(6) 0.0359(6) 0.0371(6) -0.0107(5) -0.0031(5) -0.0080(5)
C18 0.0373(7) 0.0364(6) 0.0411(7) -0.0131(5) -0.0002(5) -0.0074(5)
C19 0.0465(8) 0.0426(7) 0.0501(8) -0.0148(6) -0.0036(6) 0.0015(6)
C20 0.0619(10) 0.0561(9) 0.0516(9) -0.0264(8) 0.0063(7) 0.0031(7)
C21 0.0463(8) 0.0612(9) 0.0614(10) -0.0250(7) 0.0132(7) -0.0109(8)
C22 0.0374(7) 0.0529(8) 0.0583(9) -0.0155(6) -0.0011(6) -0.0123(7)
C23 0.0400(7) 0.0399(7) 0.0392(7) -0.0154(5) -0.0039(5) -0.0079(5)
O24 0.0374(5) 0.0522(6) 0.0430(5) -0.0111(4) -0.0071(4) -0.0030(4)
C25 0.0423(7) 0.0495(8) 0.0346(6) -0.0153(6) -0.0051(5) -0.0070(5)
O26 0.0396(5) 0.0462(6) 0.0596(6) -0.0043(4) -0.0021(5) 0.0019(5)
C27 0.0491(8) 0.0557(8) 0.0371(7) -0.0208(7) 0.0086(6) -0.0119(6)
C28 0.0766(12) 0.0581(10) 0.0483(9) -0.0244(9) 0.0044(8) -0.0120(7)
C29 0.0935(15) 0.0607(11) 0.0671(12) -0.0311(10) 0.0126(10) -0.0261(9)
C30 0.0720(11) 0.0888(13) 0.0502(9) -0.0401(10) 0.0138(8) -0.0306(9)
C31 0.0851(13) 0.0839(13) 0.0403(8) -0.0234(11) -0.0013(8) -0.0162(8)
C32 0.0764(12) 0.0625(10) 0.0438(8) -0.0146(9) -0.0008(8) -0.0124(7)
C33 0.1110(19) 0.123(2) 0.0701(13) -0.0592(16) 0.0161(12) -0.0530(14)

loop_
_atom_type_symbol
_atom_type_description
_atom_type_scat_dispersion_real
_atom_type_scat_dispersion_imag
_atom_type_scat_source
C C 0.0033 0.0016 'International Tables Vol C Tables 4.2.6.8 and 6.1.1.4'
H H 0.0000 0.0000 'International Tables Vol C Tables 4.2.6.8 and 6.1.1.4'
N N 0.0061 0.0033 'International Tables Vol C Tables 4.2.6.8 and 6.1.1.4'
O O 0.0106 0.0060 'International Tables Vol C Tables 4.2.6.8 and 6.1.1.4'

loop_
_geom_angle_atom_site_label_1
_geom_angle_atom_site_label_2
_geom_angle_atom_site_label_3
_geom_angle
_geom_angle_publ_flag
C5 N1 C2 108.20(10) y
C5 N1 C6 115.80(10) y
C2 N1 C6 116.60(10) y
N1 C2 C14 110.42(11) ?
N1 C2 C7 114.61(11) ?
C14 C2 C7 101.85(10) ?
N1 C2 C3 103.51(10) ?
C14 C2 C3 113.92(10) ?
C7 C2 C3 112.90(10) ?
C25 C3 C17 105.07(10) ?
C25 C3 C4 112.67(10) ?
C17 C3 C4 111.70(10) ?
C25 C3 C2 113.64(11) ?
C17 C3 C2 110.44(10) ?
C4 C3 C2 103.50(10) ?
C27 C4 C5 117.85(12) ?
C27 C4 C3 114.57(11) ?
C5 C4 C3 103.35(11) ?
C27 C4 H4 106.8 ?
C5 C4 H4 106.8 ?
C3 C4 H4 106.8 ?
N1 C5 C4 101.43(11) ?
N1 C5 H5A 111.5 ?
C4 C5 H5A 111.5 ?
N1 C5 H5B 111.5 ?
C4 C5 H5B 111.5 ?
H5A C5 H5B 109.3 ?
N1 C6 H6A 109.5 ?
N1 C6 H6B 109.5 ?
H6A C6 H6B 109.5 ?
N1 C6 H6C 109.5 ?
H6A C6 H6C 109.5 ?
H6B C6 H6C 109.5 ?
O15 C7 C8 126.80(14) ?
O15 C7 C2 124.86(14) ?
C8 C7 C2 108.25(11) ?
C13 C8 C9 121.07(14) ?
C13 C8 C7 110.18(12) ?
C9 C8 C7 128.75(14) ?
C10 C9 C8 117.56(15) ?
C10 C9 H9 121.2 ?
C8 C9 H9 121.2 ?
C9 C10 C11 121.47(15) ?
C9 C10 H10 119.3 ?
C11 C10 H10 119.3 ?
C10 C11 C12 121.23(16) ?
C10 C11 H11 119.4 ?
C12 C11 H11 119.4 ?
C11 C12 C13 117.52(15) ?
C11 C12 H12 121.2 ?
C13 C12 H12 121.2 ?
C8 C13 C12 121.13(13) ?
C8 C13 C14 110.27(12) ?
C12 C13 C14 128.57(13) ?
O16 C14 C13 126.75(12) ?
O16 C14 C2 124.83(12) ?
C13 C14 C2 108.38(11) ?
O26 C17 C18 122.36(12) ?
O26 C17 C3 123.49(12) ?
C18 C17 C3 114.15(11) ?
C23 C18 C19 118.67(13) ?
C23 C18 C17 120.41(12) ?
C19 C18 C17 120.79(12) ?
C20 C19 C18 120.84(14) ?
C20 C19 H19 119.6 ?
C18 C19 H19 119.6 ?
C19 C20 C21 119.18(15) ?
C19 C20 H20 120.4 ?
C21 C20 H20 120.4 ?
C22 C21 C20 121.57(14) ?
C22 C21 H21 119.2 ?
C20 C21 H21 119.2 ?
C21 C22 C23 118.91(14) ?
C21 C22 H22 120.5 ?
C23 C22 H22 120.5 ?
O24 C23 C22 116.75(12) ?
O24 C23 C18 122.42(12) ?
C22 C23 C18 120.83(13) ?
C23 O24 C25 115.11(10) ?
O24 C25 C3 112.58(10) ?
O24 C25 H25A 109.1 ?
C3 C25 H25A 109.1 ?
O24 C25 H25B 109.1 ?
C3 C25 H25B 109.1 ?
H25A C25 H25B 107.8 ?
C28 C27 C32 117.57(15) ?
C28 C27 C4 118.92(14) ?
C32 C27 C4 123.50(15) ?
C27 C28 C29 120.94(18) ?
C27 C28 H28 119.5 ?
C29 C28 H28 119.5 ?
C30 C29 C28 121.21(18) ?
C30 C29 H29 119.4 ?
C28 C29 H29 119.4 ?
C29 C30 C31 117.84(16) ?
C29 C30 C33 121.3(2) ?
C31 C30 C33 120.9(2) ?
C30 C31 C32 121.19(18) ?
C30 C31 H31 119.4 ?
C32 C31 H31 119.4 ?
C27 C32 C31 121.18(18) ?
C27 C32 H32 119.4 ?
C31 C32 H32 119.4 ?
C30 C33 H33A 109.5 ?
C30 C33 H33B 109.5 ?
H33A C33 H33B 109.5 ?
C30 C33 H33C 109.5 ?
H33A C33 H33C 109.5 ?
H33B C33 H33C 109.5 ?

loop_
_geom_bond_atom_site_label_1
_geom_bond_atom_site_label_2
_geom_bond_distance
_geom_bond_publ_flag
N1 C5 1.449(2) y
N1 C2 1.454(2) y
N1 C6 1.459(2) ?
C2 C14 1.5462(17) ?
C2 C7 1.5522(19) ?
C2 C3 1.586(2) y
C3 C25 1.5285(18) ?
C3 C17 1.5372(18) ?
C3 C4 1.564(2) y
C4 C27 1.515(2) ?
C4 C5 1.518(2) y
C4 H4 0.9800 ?
C5 H5A 0.9700 ?
C5 H5B 0.9700 ?
C6 H6A 0.9600 ?
C6 H6B 0.9600 ?
C6 H6C 0.9600 ?
C7 O15 1.208(2) y
C7 C8 1.474(2) ?
C8 C13 1.3863(19) ?
C8 C9 1.387(2) ?
C9 C10 1.379(3) ?
C9 H9 0.9300 ?
C10 C11 1.382(3) ?
C10 H10 0.9300 ?
C11 C12 1.383(2) ?
C11 H11 0.9300 ?
C12 C13 1.3866(19) ?
C12 H12 0.9300 ?
C13 C14 1.4713(19) ?
C14 O16 1.206(2) y
C17 O26 1.203(2) y
C17 C18 1.479(2) ?
C18 C23 1.3949(19) ?
C18 C19 1.398(2) ?
C19 C20 1.375(2) ?
C19 H19 0.9300 ?
C20 C21 1.388(2) ?
C20 H20 0.9300 ?
C21 C22 1.374(2) ?
C21 H21 0.9300 ?
C22 C23 1.390(2) ?
C22 H22 0.9300 ?
C23 O24 1.367(2) y
O24 C25 1.430(2) y
C25 H25A 0.9700 ?
C25 H25B 0.9700 ?
C27 C28 1.374(2) ?
C27 C32 1.382(2) ?
C28 C29 1.394(3) ?
C28 H28 0.9300 ?
C29 C30 1.372(3) ?
C29 H29 0.9300 ?
C30 C31 1.373(3) ?
C30 C33 1.514(3) ?
C31 C32 1.384(3) ?
C31 H31 0.9300 ?
C32 H32 0.9300 ?
C33 H33A 0.9600 ?
C33 H33B 0.9600 ?
C33 H33C 0.9600 ?

loop_
_geom_hbond_atom_site_label_D
_geom_hbond_atom_site_label_H
_geom_hbond_atom_site_label_A
_geom_hbond_site_symmetry_A
_geom_hbond_distance_DH
_geom_hbond_distance_HA
_geom_hbond_distance_DA
_geom_hbond_angle_DHA
C20 H20 O16 2_756 0.93 2.60 3.526(2) 179
C9 H9 O26 1_465 0.93 2.47 3.122(2) 127

loop_
_geom_torsion_atom_site_label_1
_geom_torsion_atom_site_label_2
_geom_torsion_atom_site_label_3
_geom_torsion_atom_site_label_4
_geom_torsion
_geom_torsion_publ_flag
C5 N1 C2 C14 154.09(12) ?
C6 N1 C2 C14 -73.42(16) ?
C5 N1 C2 C7 -91.61(14) ?
C6 N1 C2 C7 40.88(18) ?
C5 N1 C2 C3 31.78(14) ?
C6 N1 C2 C3 164.30(10) y
N1 C2 C3 C25 -127.68(11) ?
C14 C2 C3 C25 112.38(12) ?
C7 C2 C3 C25 -3.18(15) ?
N1 C2 C3 C17 114.54(11) ?
C14 C2 C3 C17 -5.40(14) ?
C7 C2 C3 C17 -120.96(12) ?
N1 C2 C3 C4 -5.15(12) ?
C14 C2 C3 C4 -125.09(11) ?
C7 C2 C3 C4 119.35(12) ?
C25 C3 C4 C27 -27.44(16) ?
C17 C3 C4 C27 90.57(14) ?
C2 C3 C4 C27 -150.61(12) ?
C25 C3 C4 C5 102.09(13) ?
C17 C3 C4 C5 -139.91(12) ?
C2 C3 C4 C5 -21.08(13) ?
C2 N1 C5 C4 -45.95(15) ?
C6 N1 C5 C4 -178.90(10) y
C27 C4 C5 N1 167.35(12) ?
C3 C4 C5 N1 39.85(14) ?
N1 C2 C7 O15 48.7(2) ?
C14 C2 C7 O15 167.90(15) ?
C3 C2 C7 O15 -69.52(19) ?
N1 C2 C7 C8 -128.11(12) ?
C14 C2 C7 C8 -8.88(14) ?
C3 C2 C7 C8 113.70(12) ?
O15 C7 C8 C13 -172.13(16) ?
C2 C7 C8 C13 4.57(16) ?
O15 C7 C8 C9 8.1(3) ?
C2 C7 C8 C9 -175.24(14) ?
C13 C8 C9 C10 -1.0(2) ?
C7 C8 C9 C10 178.78(15) ?
C8 C9 C10 C11 1.1(3) ?
C9 C10 C11 C12 -0.9(3) ?
C10 C11 C12 C13 0.4(2) ?
C9 C8 C13 C12 0.6(2) ?
C7 C8 C13 C12 -179.20(13) ?
C9 C8 C13 C14 -177.93(13) ?
C7 C8 C13 C14 2.25(16) ?
C11 C12 C13 C8 -0.3(2) ?
C11 C12 C13 C14 177.95(14) ?
C8 C13 C14 O16 169.41(14) ?
C12 C13 C14 O16 -9.0(2) ?
C8 C13 C14 C2 -8.20(15) ?
C12 C13 C14 C2 173.38(13) ?
N1 C2 C14 O16 -45.35(18) ?
C7 C2 C14 O16 -167.50(13) ?
C3 C2 C14 O16 70.62(17) ?
N1 C2 C14 C13 132.33(11) ?
C7 C2 C14 C13 10.17(13) ?
C3 C2 C14 C13 -111.71(12) ?
C25 C3 C17 O26 137.86(14) ?
C4 C3 C17 O26 15.40(18) ?
C2 C3 C17 O26 -99.21(15) ?
C25 C3 C17 C18 -43.01(14) ?
C4 C3 C17 C18 -165.47(11) ?
C2 C3 C17 C18 79.92(13) ?
O26 C17 C18 C23 -167.36(13) ?
C3 C17 C18 C23 13.49(18) ?
O26 C17 C18 C19 16.7(2) ?
C3 C17 C18 C19 -162.48(12) ?
C23 C18 C19 C20 -0.1(2) ?
C17 C18 C19 C20 175.90(14) ?
C18 C19 C20 C21 0.8(3) ?
C19 C20 C21 C22 -0.7(3) ?
C20 C21 C22 C23 -0.1(3) ?
C21 C22 C23 O24 -178.65(14) ?
C21 C22 C23 C18 0.7(2) ?
C19 C18 C23 O24 178.71(13) ?
C17 C18 C23 O24 2.7(2) ?
C19 C18 C23 C22 -0.6(2) ?
C17 C18 C23 C22 -176.69(13) ?
C22 C23 O24 C25 -164.66(12) ?
C18 C23 O24 C25 15.97(18) ?
C23 O24 C25 C3 -50.70(15) ?
C17 C3 C25 O24 62.83(14) ?
C4 C3 C25 O24 -175.33(11) ?
C2 C3 C25 O24 -58.02(15) ?
C5 C4 C27 C28 148.08(16) ?
C3 C4 C27 C28 -90.00(17) ?
C5 C4 C27 C32 -32.2(2) ?
C3 C4 C27 C32 89.69(18) ?
C32 C27 C28 C29 -2.8(3) ?
C4 C27 C28 C29 176.96(16) ?
C27 C28 C29 C30 1.3(3) ?
C28 C29 C30 C31 0.7(3) ?
C28 C29 C30 C33 -179.0(2) y
C29 C30 C31 C32 -1.2(3) ?
C33 C30 C31 C32 178.5(2) y
C28 C27 C32 C31 2.3(3) ?
C4 C27 C32 C31 -177.40(17) ?
C30 C31 C32 C27 -0.4(3) ?
